data_1502691
loop_
_publ_author_name
'Saada, Mohamed Ali'
'Rigolet, S\'everinne'
'Paillaud, Jean-Louis'
'Bats, Nicolas'
'Soulard, Michel'
'Patarin, Jo\"el'

_publ_section_title
;
 Investigation of the Energetic Performance of Pure Silica ITQ-4 (IFR)
 Zeolite under High Pressure Water Intrusion
;
_journal_issue 26
_journal_name_full 'The Journal of Physical Chemistry C'
_journal_page_first 11650
_journal_paper_doi 10.1021/jp102663f
_journal_volume 114
_journal_year 2010
_chemical_formula_sum 'O2.27 Si'
_chemical_formula_weight 64.45
_chemical_name_systematic ' ?'
_space_group_IT_number 12
_symmetry_cell_setting monoclinic
_symmetry_space_group_name_Hall '-C 2y'
_symmetry_space_group_name_H-M 'C 1 2/m 1'
_cell_angle_alpha 90.0
_cell_angle_beta 101.4247(10)
_cell_angle_gamma 90.0
_cell_formula_units_Z 32
_cell_length_a 18.60462(23)
_cell_length_b 13.49472(12)
_cell_length_c 7.60745(10)
_cell_volume 1872.11(4)
_pd_block_id 2010-03-23T13:25|IFRINTR3_phase1|pAILLAU||
_pd_phase_name 'IFR calcinee'
_cod_data_source_file jp102663f_si_002.cif
_cod_data_source_block IFRINTR3_phase_1
_cod_depositor_comments
;
The following automatic conversions were performed:

'_geom_bond_publ_flag' value 'N' changed to 'n' according to
/home/saulius/struct/CIF-dictionaries/cif_core.dic dictionary named
'cif_core.dic' version 2.4.2 from 2011-04-26 (50
times).

'_geom_angle_publ_flag' value 'N' changed to 'n' according
to /home/saulius/struct/CIF-dictionaries/cif_core.dic dictionary
named 'cif_core.dic' version 2.4.2 from 2011-04-26 (39 times).

Automatic conversion script
Id: cif_fix_values 1715 2011-07-08 13:25:40Z adriana 
;
_cod_original_cell_volume 1872.115(27)
_cod_database_code 1502691

loop_
_symmetry_equiv_pos_site_id
_symmetry_equiv_pos_as_xyz
1 +x,+y,+z
2 -x,+y,-z
-1 -x,-y,-z
-2 +x,-y,+z
101 +x+1/2,+y+1/2,+z
102 -x+1/2,+y+1/2,-z
-101 -x+1/2,-y+1/2,-z
-102 +x+1/2,-y+1/2,+z

loop_
_atom_site_type_symbol
_atom_site_label
_atom_site_fract_x
_atom_site_fract_y
_atom_site_fract_z
_atom_site_occupancy
_atom_site_thermal_displace_type
_atom_site_U_iso_or_equiv
_atom_site_symmetry_multiplicity
Si SI1 0.48677(24) 0.38594(30) 0.6973(5) 1.0 Uiso 0.0118(16) 8
Si SI2 0.25243(23) 0.38687(33) 0.3810(7) 1.0 Uiso 0.0102(15) 8
Si SI3 0.64679(26) 0.3790(4) 0.8984(7) 1.0 Uiso 0.0384(20) 8
Si SI4 0.33867(24) 0.29626(34) 0.7309(7) 1.0 Uiso 0.0179(17) 8
O O1 0.4229(4) 0.3134(6) 0.7305(12) 1.0 Uiso 0.0116(9) 8
O O2 0.5 0.3724(9) 0.5 1.0 Uiso 0.0116(9) 4
O O3 0.5600(4) 0.3584(6) 0.8321(11) 1.0 Uiso 0.0116(9) 8
O O4 0.4651(6) 0.5 0.7320(16) 1.0 Uiso 0.0116(9) 4
O O5 0.3177(4) 0.1811(5) 0.6808(12) 1.0 Uiso 0.0116(9) 8
O O6 0.2894(4) 0.3665(6) 0.5870(10) 1.0 Uiso 0.0116(9) 8
O O7 0.3219(4) 0.3201(6) 0.9190(11) 1.0 Uiso 0.0116(9) 8
O O8 0.6564(6) 0.5 0.9449(16) 1.0 Uiso 0.0116(9) 4
O O9 0.6901(4) 0.3587(6) 0.7389(10) 1.0 Uiso 0.0116(9) 8
O O10 0.2239(6) 0.5 0.3528(15) 1.0 Uiso 0.0116(9) 4
O Ow1 0.4394(23) 0.105(4) 0.082(6) 0.332(14) Uiso 0.268(27) 8
O Ow2 -0.1343(29) 0.243(5) 0.188(8) 0.297(18) Uiso 0.268(27) 8
O Ow3 0.485(7) 0.084(9) 0.605(14) 0.200(32) Uiso 0.268(27) 8
O Ow4 0.3385(31) 0.0 0.260(8) 0.369(16) Uiso 0.268(27) 4
O Ow5 0.525(11) 0.0 1.29(4) 0.16(6) Uiso 0.268(27) 4

loop_
_atom_type_symbol
_atom_type_number_in_cell
Si 32.0
O 72.739

loop_
_geom_angle_atom_site_label_1
_geom_angle_atom_site_label_2
_geom_angle_atom_site_label_3
_geom_angle
_geom_angle_site_symmetry_1
_geom_angle_site_symmetry_3
_geom_angle_publ_flag
O1 SI1 O2 109.9(5) 1_555 1_555 n
O1 SI1 O3 109.1(5) 1_555 1_555 n
O1 SI1 O4 109.8(5) 1_555 1_555 n
O2 SI1 O3 108.2(4) 1_555 1_555 n
O2 SI1 O4 110.7(7) 1_555 1_555 n
O3 SI1 O4 109.1(5) 1_555 1_555 n
O5 SI2 O6 111.0(5) -101_556 1_555 n
O5 SI2 O9 107.4(5) -101_556 2_656 n
O5 SI2 O10 106.1(5) -101_556 1_555 n
O6 SI2 O9 108.3(5) 1_555 2_656 n
O6 SI2 O10 110.9(6) 1_555 1_555 n
O9 SI2 O10 113.1(6) 2_656 1_555 n
O3 SI3 O7 110.7(5) 1_555 2_657 n
O3 SI3 O8 107.0(5) 1_555 1_555 n
O3 SI3 O9 110.7(5) 1_555 1_555 n
O3 SI3 Ow2 71.0(16) 1_555 -101_556 n
O7 SI3 O8 107.2(6) 2_657 1_555 n
O7 SI3 O9 114.7(5) 2_657 1_555 n
O7 SI3 Ow2 81.8(19) 2_657 -101_556 n
O8 SI3 O9 106.1(6) 1_555 1_555 n
O8 SI3 Ow2 170.7(22) 1_555 -101_556 n
O9 SI3 Ow2 67.1(20) 1_555 -101_556 n
O1 SI4 O5 109.3(5) 1_555 1_555 n
O1 SI4 O6 110.3(5) 1_555 1_555 n
O1 SI4 O7 110.5(5) 1_555 1_555 n
O5 SI4 O6 109.2(5) 1_555 1_555 n
O5 SI4 O7 109.2(6) 1_555 1_555 n
O6 SI4 O7 108.4(5) 1_555 1_555 n
SI1 O1 SI4 148.9(6) 1_555 1_555 n
SI1 O2 SI1 166.7(11) 1_555 2_656 n
SI1 O3 SI3 147.4(6) 1_555 1_555 n
SI1 O4 SI1 142.4(9) 1_555 -2_565 n
SI2 O5 SI4 139.9(6) -101_556 1_555 n
SI2 O6 SI4 148.1(6) 1_555 1_555 n
SI3 O7 SI4 142.5(6) 2_657 1_555 n
SI3 O8 SI3 154.9(9) 1_555 -2_565 n
SI2 O9 SI3 153.0(7) 2_656 1_555 n
SI2 O10 SI2 141.6(8) 1_555 -2_565 n
Ow3 Ow5 Ow3 104(22) 2_657 -1_657 n

loop_
_geom_bond_atom_site_label_1
_geom_bond_atom_site_label_2
_geom_bond_distance
_geom_bond_site_symmetry_2
_geom_bond_publ_flag
SI1 O1 1.598(7) 1_555 n
SI1 O2 1.579(4) 1_555 n
SI1 O3 1.579(7) 1_555 n
SI1 O4 1.626(5) 1_555 n
SI2 SI4 3.022(6) -101_446 n
SI2 O5 1.588(7) -101_446 n
SI2 O6 1.606(7) 1_555 n
SI2 O9 1.583(8) 2_656 n
SI2 O10 1.617(5) 1_555 n
SI3 SI4 2.995(6) 2_657 n
SI3 O3 1.617(7) 1_555 n
SI3 O7 1.607(7) 2_657 n
SI3 O8 1.672(5) 1_555 n
SI3 O9 1.607(8) 1_555 n
SI3 Ow2 1.77(6) -101_446 n
SI4 SI2 3.022(6) -101_446 n
SI4 SI3 2.995(6) 2_657 n
SI4 O1 1.585(7) 1_555 n
SI4 O5 1.628(7) 1_555 n
SI4 O6 1.594(7) 1_555 n
SI4 O7 1.557(8) 1_555 n
O1 SI1 1.598(7) 1_555 n
O1 SI4 1.585(7) 1_555 n
O2 SI1 1.579(4) 1_555 n
O2 SI1 1.579(4) 2_656 n
O3 SI1 1.579(7) 1_555 n
O3 SI3 1.617(7) 1_555 n
O3 Ow2 1.97(5) -101_446 n
O4 SI1 1.626(5) 1_555 n
O4 SI1 1.626(5) -2_565 n
O5 SI2 1.588(7) -101_446 n
O5 SI4 1.628(7) 1_555 n
O6 SI2 1.606(7) 1_555 n
O6 SI4 1.594(7) 1_555 n
O7 SI3 1.607(7) 2_657 n
O7 SI4 1.557(8) 1_555 n
O8 SI3 1.672(5) 1_555 n
O8 SI3 1.672(5) -2_565 n
O9 SI2 1.583(8) 2_656 n
O9 SI3 1.607(8) 1_555 n
O9 Ow2 1.87(7) -101_446 n
O10 SI2 1.617(5) 1_555 n
O10 SI2 1.617(5) -2_565 n
Ow2 SI3 1.77(6) -101_446 n
Ow2 O3 1.97(5) -101_446 n
Ow2 O9 1.87(7) -101_446 n
Ow3 Ow3 1.80(21) 2_656 n
Ow3 Ow5 1.43(14) 2_657 n
Ow5 Ow3 1.43(14) 2_657 n
Ow5 Ow3 1.43(14) -1_657 n
